data_7013801
loop_
_publ_author_name
'Doyle, Emma L.'
'Garc\'ia, Felipe'
'Humphrey, Simon M.'
'Kowenicki, Richard A.'
'Riera, Luc\'ia'
'Woods, Anthony D.'
'Wright, Dominic S.'

_publ_section_title
;
 Steric control in the oligomerisation of phosphazane dimers; towards
 new phosphorus-nitrogen macrocycles.
;
_journal_issue 5
_journal_name_full 'Dalton transactions (Cambridge, England : 2003)'
_journal_page_first 807
_journal_page_last 812
_journal_paper_doi 10.1039/b314790h
_journal_year 2004
_chemical_formula_moiety 'c24 h56 n6 o p4'
_chemical_formula_sum 'C24 H56 N6 O P4'
_chemical_formula_weight 568.63
_chemical_name_systematic
;
?
;
_space_group_IT_number 15
_symmetry_cell_setting monoclinic
_symmetry_space_group_name_Hall '-C 2yc'
_symmetry_space_group_name_H-M 'C 1 2/c 1'
_atom_sites_solution_hydrogens geom
_atom_sites_solution_primary direct
_atom_sites_solution_secondary difmap
_audit_creation_method SHELXL-97
_cell_angle_alpha 90.00
_cell_angle_beta 97.6518(14)
_cell_angle_gamma 90.00
_cell_formula_units_Z 4
_cell_length_a 9.8571(2)
_cell_length_b 17.0620(4)
_cell_length_c 20.2092(5)
_cell_measurement_reflns_used 21837
_cell_measurement_temperature 180(2)
_cell_measurement_theta_max 27.48
_cell_measurement_theta_min 1.02
_cell_volume 3368.56(13)
_computing_cell_refinement 'HKL Scalepack (Otwinowski & Minor 1997)'
_computing_data_collection 'Collect (Nonius B.V. 1998)'
_computing_data_reduction
;
HKL Denzo and Scalepack (Otwinowski & Minor 1997)
;
_computing_publication_material 'SHELXL-97 (Sheldrick 1997)'
_computing_structure_refinement 'SHELXL-97 (Sheldrick 1997)'
_computing_structure_solution 'SIR-92 (Altomare et al. 1994)'
_diffrn_ambient_temperature 180(2)
_diffrn_measured_fraction_theta_full 0.988
_diffrn_measured_fraction_theta_max 0.988
_diffrn_measurement_device_type 'Nonius Kappa CCD'
_diffrn_measurement_method 'Thin slice \w and \f scans'
_diffrn_radiation_source 'fine-focus sealed tube'
_diffrn_radiation_type MoK\a
_diffrn_radiation_wavelength 0.71073
_diffrn_reflns_av_R_equivalents 0.0807
_diffrn_reflns_av_sigmaI/netI 0.0635
_diffrn_reflns_limit_h_max 12
_diffrn_reflns_limit_h_min -12
_diffrn_reflns_limit_k_max 22
_diffrn_reflns_limit_k_min -20
_diffrn_reflns_limit_l_max 25
_diffrn_reflns_limit_l_min -26
_diffrn_reflns_number 17229
_diffrn_reflns_theta_full 27.43
_diffrn_reflns_theta_max 27.43
_diffrn_reflns_theta_min 3.66
_exptl_absorpt_coefficient_mu 0.249
_exptl_absorpt_correction_T_max 0.990
_exptl_absorpt_correction_T_min 0.878
_exptl_absorpt_correction_type multi-scan
_exptl_absorpt_process_details
;
multi-scan from symmetry-related measurements
Sortav (Blessing 1995)
;
_exptl_crystal_colour colourless
_exptl_crystal_density_diffrn 1.121
_exptl_crystal_density_method 'not measured'
_exptl_crystal_description blocks
_exptl_crystal_F_000 1240
_exptl_crystal_size_max 0.18
_exptl_crystal_size_mid 0.14
_exptl_crystal_size_min 0.05
_refine_diff_density_max 0.635
_refine_diff_density_min -0.422
_refine_diff_density_rms 0.096
_refine_ls_extinction_method none
_refine_ls_goodness_of_fit_ref 1.211
_refine_ls_hydrogen_treatment mixed
_refine_ls_matrix_type full
_refine_ls_number_parameters 172
_refine_ls_number_reflns 3795
_refine_ls_number_restraints 0
_refine_ls_restrained_S_all 1.211
_refine_ls_R_factor_all 0.1265
_refine_ls_R_factor_gt 0.0992
_refine_ls_shift/su_max 0.032
_refine_ls_shift/su_mean 0.005
_refine_ls_structure_factor_coef Fsqd
_refine_ls_weighting_details 'calc w=1/[\s^2^(Fo^2^)+(0.0311P)^2^+32.4345P] where P=(Fo^2^+2Fc^2^)/3'
_refine_ls_weighting_scheme calc
_refine_ls_wR_factor_gt 0.2158
_refine_ls_wR_factor_ref 0.2268
_reflns_number_gt 2898
_reflns_number_total 3795
_reflns_threshold_expression >2sigma(I)
_cod_data_source_file b314790h.txt
_cod_data_source_block compound6
_cod_original_sg_symbol_H-M C2/c
_cod_database_code 7013801

loop_
_symmetry_equiv_pos_as_xyz
'x, y, z'
'-x, y, -z+1/2'
'x+1/2, y+1/2, z'
'-x+1/2, y+1/2, -z+1/2'
'-x, -y, -z'
'x, -y, z-1/2'
'-x+1/2, -y+1/2, -z'
'x+1/2, -y+1/2, z-1/2'

loop_
_atom_site_label
_atom_site_type_symbol
_atom_site_fract_x
_atom_site_fract_y
_atom_site_fract_z
_atom_site_U_iso_or_equiv
_atom_site_adp_type
_atom_site_occupancy
_atom_site_symmetry_multiplicity
_atom_site_calc_flag
_atom_site_refinement_flags
_atom_site_disorder_assembly
_atom_site_disorder_group
P1 P 0.03794(13) -0.04968(8) 0.32422(6) 0.0275(3) Uani 1 1 d . . .
P2 P 0.20355(13) 0.04107(8) 0.40107(6) 0.0268(3) Uani 1 1 d . . .
N1 N 0.0317(4) 0.0278(2) 0.3760(2) 0.0294(9) Uani 1 1 d . . .
N2 N 0.2101(4) -0.0349(2) 0.3437(2) 0.0290(9) Uani 1 1 d . . .
N3 N 0.2464(5) 0.1210(3) 0.3616(2) 0.0359(11) Uani 1 1 d . . .
H3N H 0.204(7) 0.124(4) 0.320(3) 0.051(19) Uiso 1 1 d . . .
O1 O 0.0000 -0.0069(3) 0.2500 0.0320(11) Uani 1 2 d S . .
C1 C 0.3424(6) 0.1847(3) 0.3833(3) 0.0353(12) Uani 1 1 d . . .
C2 C 0.4227(7) 0.1655(4) 0.4512(3) 0.0528(17) Uani 1 1 d . . .
H2C H 0.4658 0.1139 0.4493 0.079 Uiso 1 1 calc R . .
H2B H 0.3604 0.1649 0.4852 0.079 Uiso 1 1 calc R . .
H2A H 0.4936 0.2053 0.4628 0.079 Uiso 1 1 calc R . .
C3 C 0.4383(7) 0.1940(4) 0.3310(4) 0.0560(17) Uani 1 1 d . . .
H3C H 0.4935 0.1464 0.3297 0.084 Uiso 1 1 calc R . .
H3B H 0.4987 0.2390 0.3425 0.084 Uiso 1 1 calc R . .
H3A H 0.3846 0.2026 0.2872 0.084 Uiso 1 1 calc R . .
C4 C 0.2604(8) 0.2610(4) 0.3875(4) 0.0563(17) Uani 1 1 d . . .
H4C H 0.2064 0.2716 0.3441 0.084 Uiso 1 1 calc R . .
H4B H 0.3238 0.3046 0.3994 0.084 Uiso 1 1 calc R . .
H4A H 0.1991 0.2554 0.4215 0.084 Uiso 1 1 calc R . .
C5 C -0.0864(5) 0.0746(3) 0.3894(3) 0.0322(11) Uani 1 1 d . . .
C6 C -0.1190(7) 0.1386(4) 0.3370(3) 0.0523(16) Uani 1 1 d . . .
H6C H -0.1258 0.1154 0.2923 0.079 Uiso 1 1 calc R . .
H6B H -0.0459 0.1780 0.3421 0.079 Uiso 1 1 calc R . .
H6A H -0.2061 0.1635 0.3429 0.079 Uiso 1 1 calc R . .
C7 C -0.2114(6) 0.0221(4) 0.3918(4) 0.0554(18) Uani 1 1 d . . .
H7C H -0.2364 -0.0028 0.3482 0.083 Uiso 1 1 calc R . .
H7B H -0.2882 0.0538 0.4027 0.083 Uiso 1 1 calc R . .
H7A H -0.1896 -0.0184 0.4259 0.083 Uiso 1 1 calc R . .
C8 C -0.0535(6) 0.1147(4) 0.4581(3) 0.0444(14) Uani 1 1 d . . .
H8C H 0.0288 0.1470 0.4586 0.067 Uiso 1 1 calc R . .
H8B H -0.0377 0.0747 0.4930 0.067 Uiso 1 1 calc R . .
H8A H -0.1307 0.1479 0.4663 0.067 Uiso 1 1 calc R . .
C9 C 0.3154(5) -0.0970(3) 0.3487(3) 0.0314(11) Uani 1 1 d . . .
C10 C 0.3004(7) -0.1521(4) 0.4068(3) 0.0430(14) Uani 1 1 d . . .
H10C H 0.3081 -0.1220 0.4484 0.065 Uiso 1 1 calc R . .
H10B H 0.3726 -0.1919 0.4100 0.065 Uiso 1 1 calc R . .
H10A H 0.2107 -0.1778 0.3992 0.065 Uiso 1 1 calc R . .
C11 C 0.2972(7) -0.1424(4) 0.2834(3) 0.0467(15) Uani 1 1 d . . .
H11C H 0.3081 -0.1068 0.2464 0.070 Uiso 1 1 calc R . .
H11B H 0.2056 -0.1657 0.2763 0.070 Uiso 1 1 calc R . .
H11A H 0.3662 -0.1840 0.2853 0.070 Uiso 1 1 calc R . .
C12 C 0.4558(6) -0.0570(4) 0.3592(4) 0.0531(17) Uani 1 1 d . . .
H12C H 0.4675 -0.0256 0.3198 0.080 Uiso 1 1 calc R . .
H12B H 0.5277 -0.0970 0.3660 0.080 Uiso 1 1 calc R . .
H12A H 0.4619 -0.0230 0.3985 0.080 Uiso 1 1 calc R . .

loop_
_atom_site_aniso_label
_atom_site_aniso_U_11
_atom_site_aniso_U_22
_atom_site_aniso_U_33
_atom_site_aniso_U_23
_atom_site_aniso_U_13
_atom_site_aniso_U_12
P1 0.0273(7) 0.0255(6) 0.0285(6) 0.0009(5) -0.0004(5) -0.0003(5)
P2 0.0259(6) 0.0275(6) 0.0265(6) -0.0001(5) 0.0015(5) -0.0017(5)
N1 0.023(2) 0.030(2) 0.035(2) -0.0020(17) 0.0023(17) 0.0017(17)
N2 0.031(2) 0.025(2) 0.030(2) -0.0057(17) 0.0003(17) 0.0006(17)
N3 0.044(3) 0.035(2) 0.026(2) 0.0036(18) -0.0064(19) -0.008(2)
O1 0.038(3) 0.029(3) 0.027(2) 0.000 -0.003(2) 0.000
C1 0.039(3) 0.030(3) 0.036(3) 0.000(2) 0.004(2) -0.009(2)
C2 0.061(4) 0.045(4) 0.046(4) -0.005(3) -0.016(3) -0.013(3)
C3 0.047(4) 0.059(4) 0.067(4) 0.001(3) 0.025(3) -0.010(3)
C4 0.070(5) 0.039(3) 0.060(4) 0.000(3) 0.011(3) 0.002(3)
C5 0.022(3) 0.041(3) 0.035(3) -0.002(2) 0.012(2) 0.004(2)
C6 0.052(4) 0.055(4) 0.049(4) 0.001(3) 0.003(3) 0.019(3)
C7 0.032(3) 0.057(4) 0.078(5) -0.010(4) 0.013(3) -0.013(3)
C8 0.046(4) 0.050(4) 0.040(3) -0.010(3) 0.017(3) 0.005(3)
C9 0.032(3) 0.031(3) 0.031(3) -0.003(2) 0.001(2) 0.002(2)
C10 0.047(3) 0.042(3) 0.038(3) 0.005(2) 0.000(3) 0.010(3)
C11 0.057(4) 0.042(3) 0.041(3) -0.008(3) 0.004(3) 0.018(3)
C12 0.030(3) 0.043(4) 0.087(5) -0.011(3) 0.011(3) 0.004(3)

loop_
_atom_type_symbol
_atom_type_description
_atom_type_scat_dispersion_real
_atom_type_scat_dispersion_imag
_atom_type_scat_source
C C 0.0033 0.0016 'International Tables Vol C Tables 4.2.6.8 and 6.1.1.4'
H H 0.0000 0.0000 'International Tables Vol C Tables 4.2.6.8 and 6.1.1.4'
N N 0.0061 0.0033 'International Tables Vol C Tables 4.2.6.8 and 6.1.1.4'
O O 0.0106 0.0060 'International Tables Vol C Tables 4.2.6.8 and 6.1.1.4'
P P 0.1023 0.0942 'International Tables Vol C Tables 4.2.6.8 and 6.1.1.4'

loop_
_geom_angle_atom_site_label_1
_geom_angle_atom_site_label_2
_geom_angle_atom_site_label_3
_geom_angle
_geom_angle_site_symmetry_1
_geom_angle_site_symmetry_3
_geom_angle_publ_flag
O1 P1 N1 101.1(2) . . ?
O1 P1 N2 103.88(16) . . ?
N1 P1 N2 81.9(2) . . ?
O1 P1 P2 108.89(15) . . ?
N1 P1 P2 40.47(14) . . ?
N2 P1 P2 41.51(14) . . ?
N3 P2 N1 105.7(2) . . ?
N3 P2 N2 104.9(2) . . ?
N1 P2 N2 80.1(2) . . ?
N3 P2 P1 112.37(17) . . ?
N1 P2 P1 39.77(14) . . ?
N2 P2 P1 40.46(14) . . ?
C5 N1 P1 129.4(3) . . ?
C5 N1 P2 130.5(4) . . ?
P1 N1 P2 99.8(2) . . ?
C9 N2 P1 125.2(3) . . ?
C9 N2 P2 125.1(3) . . ?
P1 N2 P2 98.0(2) . . ?
H3N N3 C1 116(4) . . ?
H3N N3 P2 112(4) . . ?
C1 N3 P2 131.2(4) . . ?
H3N N3 H3N 0(10) . . ?
C1 N3 H3N 116(4) . . ?
P2 N3 H3N 112(4) . . ?
P1 O1 P1 128.0(3) 2 . ?
N3 C1 C3 107.9(5) . . ?
N3 C1 C2 110.2(4) . . ?
C3 C1 C2 110.6(5) . . ?
N3 C1 C4 108.7(5) . . ?
C3 C1 C4 109.2(5) . . ?
C2 C1 C4 110.2(5) . . ?
C1 C2 H2C 109.5 . . ?
C1 C2 H2B 109.5 . . ?
H2C C2 H2B 109.5 . . ?
C1 C2 H2A 109.5 . . ?
H2C C2 H2A 109.5 . . ?
H2B C2 H2A 109.5 . . ?
C1 C3 H3C 109.5 . . ?
C1 C3 H3B 109.5 . . ?
H3C C3 H3B 109.5 . . ?
C1 C3 H3A 109.5 . . ?
H3C C3 H3A 109.5 . . ?
H3B C3 H3A 109.5 . . ?
C1 C4 H4C 109.5 . . ?
C1 C4 H4B 109.5 . . ?
H4C C4 H4B 109.5 . . ?
C1 C4 H4A 109.5 . . ?
H4C C4 H4A 109.5 . . ?
H4B C4 H4A 109.5 . . ?
N1 C5 C6 111.2(4) . . ?
N1 C5 C7 110.4(5) . . ?
C6 C5 C7 110.2(5) . . ?
N1 C5 C8 109.3(4) . . ?
C6 C5 C8 107.9(5) . . ?
C7 C5 C8 107.8(5) . . ?
C5 C6 H6C 109.5 . . ?
C5 C6 H6B 109.5 . . ?
H6C C6 H6B 109.5 . . ?
C5 C6 H6A 109.5 . . ?
H6C C6 H6A 109.5 . . ?
H6B C6 H6A 109.5 . . ?
C5 C7 H7C 109.5 . . ?
C5 C7 H7B 109.5 . . ?
H7C C7 H7B 109.5 . . ?
C5 C7 H7A 109.5 . . ?
H7C C7 H7A 109.5 . . ?
H7B C7 H7A 109.5 . . ?
C5 C8 H8C 109.5 . . ?
C5 C8 H8B 109.5 . . ?
H8C C8 H8B 109.5 . . ?
C5 C8 H8A 109.5 . . ?
H8C C8 H8A 109.5 . . ?
H8B C8 H8A 109.5 . . ?
N2 C9 C11 107.8(4) . . ?
N2 C9 C10 110.8(4) . . ?
C11 C9 C10 110.0(5) . . ?
N2 C9 C12 107.6(4) . . ?
C11 C9 C12 110.3(5) . . ?
C10 C9 C12 110.2(5) . . ?
C9 C10 H10C 109.5 . . ?
C9 C10 H10B 109.5 . . ?
H10C C10 H10B 109.5 . . ?
C9 C10 H10A 109.5 . . ?
H10C C10 H10A 109.5 . . ?
H10B C10 H10A 109.5 . . ?
C9 C11 H11C 109.5 . . ?
C9 C11 H11B 109.5 . . ?
H11C C11 H11B 109.5 . . ?
C9 C11 H11A 109.5 . . ?
H11C C11 H11A 109.5 . . ?
H11B C11 H11A 109.5 . . ?
C9 C12 H12C 109.5 . . ?
C9 C12 H12B 109.5 . . ?
H12C C12 H12B 109.5 . . ?
C9 C12 H12A 109.5 . . ?
H12C C12 H12A 109.5 . . ?
H12B C12 H12A 109.5 . . ?

loop_
_geom_bond_atom_site_label_1
_geom_bond_atom_site_label_2
_geom_bond_distance
_geom_bond_site_symmetry_2
_geom_bond_publ_flag
P1 O1 1.665(2) . ?
P1 N1 1.692(4) . ?
P1 N2 1.709(4) . ?
P1 P2 2.6075(18) . ?
P2 N3 1.662(5) . ?
P2 N1 1.717(4) . ?
P2 N2 1.745(4) . ?
N1 C5 1.466(6) . ?
N2 C9 1.478(6) . ?
N3 H3N 0.88(7) . ?
N3 C1 1.469(7) . ?
N3 H3N 0.88(7) . ?
O1 P1 1.665(2) 2 ?
C1 C3 1.516(8) . ?
C1 C2 1.526(8) . ?
C1 C4 1.541(8) . ?
C2 H2C 0.9800 . ?
C2 H2B 0.9800 . ?
C2 H2A 0.9800 . ?
C3 H3C 0.9800 . ?
C3 H3B 0.9800 . ?
C3 H3A 0.9800 . ?
C4 H4C 0.9800 . ?
C4 H4B 0.9800 . ?
C4 H4A 0.9800 . ?
C5 C6 1.525(8) . ?
C5 C7 1.530(8) . ?
C5 C8 1.543(7) . ?
C6 H6C 0.9800 . ?
C6 H6B 0.9800 . ?
C6 H6A 0.9800 . ?
C7 H7C 0.9800 . ?
C7 H7B 0.9800 . ?
C7 H7A 0.9800 . ?
C8 H8C 0.9800 . ?
C8 H8B 0.9800 . ?
C8 H8A 0.9800 . ?
C9 C11 1.520(7) . ?
C9 C10 1.527(7) . ?
C9 C12 1.532(8) . ?
C10 H10C 0.9800 . ?
C10 H10B 0.9800 . ?
C10 H10A 0.9800 . ?
C11 H11C 0.9800 . ?
C11 H11B 0.9800 . ?
C11 H11A 0.9800 . ?
C12 H12C 0.9800 . ?
C12 H12B 0.9800 . ?
C12 H12A 0.9800 . ?

loop_
_geom_torsion_atom_site_label_1
_geom_torsion_atom_site_label_2
_geom_torsion_atom_site_label_3
_geom_torsion_atom_site_label_4
_geom_torsion
_geom_torsion_site_symmetry_1
_geom_torsion_site_symmetry_2
_geom_torsion_site_symmetry_3
_geom_torsion_site_symmetry_4
_geom_torsion_publ_flag
O1 P1 P2 N3 -2.9(2) . . . . ?
N1 P1 P2 N3 -87.9(3) . . . . ?
N2 P1 P2 N3 86.9(3) . . . . ?
O1 P1 P2 N1 85.0(2) . . . . ?
N2 P1 P2 N1 174.7(3) . . . . ?
O1 P1 P2 N2 -89.8(2) . . . . ?
N1 P1 P2 N2 -174.7(3) . . . . ?
O1 P1 N1 C5 68.0(4) . . . . ?
N2 P1 N1 C5 170.7(5) . . . . ?
P2 P1 N1 C5 174.2(6) . . . . ?
O1 P1 N1 P2 -106.16(18) . . . . ?
N2 P1 N1 P2 -3.5(2) . . . . ?
N3 P2 N1 C5 -67.8(5) . . . . ?
N2 P2 N1 C5 -170.6(5) . . . . ?
P1 P2 N1 C5 -174.1(6) . . . . ?
N3 P2 N1 P1 106.3(2) . . . . ?
N2 P2 N1 P1 3.5(2) . . . . ?
O1 P1 N2 C9 -112.9(4) . . . . ?
N1 P1 N2 C9 147.6(4) . . . . ?
P2 P1 N2 C9 144.1(5) . . . . ?
O1 P1 N2 P2 102.9(2) . . . . ?
N1 P1 N2 P2 3.4(2) . . . . ?
N3 P2 N2 C9 108.6(4) . . . . ?
N1 P2 N2 C9 -147.6(4) . . . . ?
P1 P2 N2 C9 -144.2(5) . . . . ?
N3 P2 N2 P1 -107.2(2) . . . . ?
N1 P2 N2 P1 -3.4(2) . . . . ?
N1 P2 N3 H3N -38(5) . . . . ?
N2 P2 N3 H3N 45(5) . . . . ?
P1 P2 N3 H3N 3(5) . . . . ?
N1 P2 N3 C1 143.0(5) . . . . ?
N2 P2 N3 C1 -133.3(5) . . . . ?
P1 P2 N3 C1 -175.4(5) . . . . ?
N1 P1 O1 P1 -168.87(16) . . . 2 ?
N2 P1 O1 P1 106.86(16) . . . 2 ?
P2 P1 O1 P1 149.91(8) . . . 2 ?
H3N N3 C1 C3 -51(5) . . . . ?
P2 N3 C1 C3 127.8(5) . . . . ?
H3N N3 C1 C2 -172(5) . . . . ?
P2 N3 C1 C2 7.0(8) . . . . ?
H3N N3 C1 C4 68(5) . . . . ?
P2 N3 C1 C4 -113.8(6) . . . . ?
P1 N1 C5 C6 -83.8(6) . . . . ?
P2 N1 C5 C6 88.7(6) . . . . ?
P1 N1 C5 C7 38.9(7) . . . . ?
P2 N1 C5 C7 -148.7(5) . . . . ?
P1 N1 C5 C8 157.3(4) . . . . ?
P2 N1 C5 C8 -30.3(7) . . . . ?
P1 N2 C9 C11 54.6(6) . . . . ?
P2 N2 C9 C11 -170.6(4) . . . . ?
P1 N2 C9 C10 -65.8(5) . . . . ?
P2 N2 C9 C10 69.1(5) . . . . ?
P1 N2 C9 C12 173.6(4) . . . . ?
P2 N2 C9 C12 -51.5(6) . . . . ?
